data_4001691
loop_
_publ_author_name
'He, Hua'
'Zevalkink, Alex'
'Gibbs, Zachary M.'
'Snyder, G. Jeffrey'
'Bobev, Svilen'

_publ_section_title
;
 Synthesis, Structural Characterization, and Physical Properties of the
 Type-I ClathratesA8Zn18As28(A= K, Rb, Cs) and Cs8Cd18As28
;
_journal_issue 18
_journal_name_full 'Chemistry of Materials'
_journal_page_first 3596
_journal_paper_doi 10.1021/cm3020226
_journal_volume 24
_journal_year 2012
_chemical_formula_sum 'As27.8 Cs6.36 Zn18.2'
_chemical_formula_weight 4117.82
_chemical_name_systematic
; 
 ? 
;
_space_group_IT_number 223
_symmetry_cell_setting cubic
_symmetry_space_group_name_Hall '-P 4n 2 3'
_symmetry_space_group_name_H-M 'P m -3 n'
_atom_sites_solution_primary direct
_atom_sites_solution_secondary difmap
_audit_creation_method SHELXL-97
_cell_angle_alpha 90.00
_cell_angle_beta 90.00
_cell_angle_gamma 90.00
_cell_formula_units_Z 1
_cell_length_a 10.7731(8)
_cell_length_b 10.7731(8)
_cell_length_c 10.7731(8)
_cell_measurement_reflns_used 310
_cell_measurement_temperature 200(2)
_cell_measurement_theta_max 28.26
_cell_measurement_theta_min 2.67
_cell_volume 1250.32(16)
_computing_cell_refinement 'Bruker SMART'
_computing_data_collection 'Bruker SMART'
_computing_data_reduction 'Bruker SAINT'
_computing_molecular_graphics 'Bruker SHELXTL'
_computing_publication_material 'Bruker SHELXTL'
_computing_structure_refinement 'SHELXL-97 (Sheldrick, 1997)'
_computing_structure_solution 'SHELXS-97 (Sheldrick, 1990)'
_diffrn_ambient_temperature 200(2)
_diffrn_measured_fraction_theta_full 1.000
_diffrn_measured_fraction_theta_max 1.000
_diffrn_radiation_monochromator graphite
_diffrn_radiation_source 'fine-focus sealed tube'
_diffrn_radiation_type MoK\a
_diffrn_radiation_wavelength 0.71073
_diffrn_reflns_av_R_equivalents 0.0557
_diffrn_reflns_av_sigmaI/netI 0.0117
_diffrn_reflns_limit_h_max 14
_diffrn_reflns_limit_h_min -14
_diffrn_reflns_limit_k_max 14
_diffrn_reflns_limit_k_min -14
_diffrn_reflns_limit_l_max 14
_diffrn_reflns_limit_l_min -14
_diffrn_reflns_number 15459
_diffrn_reflns_theta_full 28.26
_diffrn_reflns_theta_max 28.26
_diffrn_reflns_theta_min 2.67
_exptl_absorpt_coefficient_mu 31.374
_exptl_absorpt_correction_T_max 0.285
_exptl_absorpt_correction_T_min 0.227
_exptl_absorpt_correction_type multi-scan
_exptl_absorpt_process_details
;
SADABS (Sheldrick, 2003)
;
_exptl_crystal_colour black
_exptl_crystal_density_diffrn 5.469
_exptl_crystal_density_method 'not measured'
_exptl_crystal_description cube
_exptl_crystal_F_000 1813
_exptl_crystal_size_max 0.05
_exptl_crystal_size_mid 0.05
_exptl_crystal_size_min 0.04
_refine_diff_density_max 0.790
_refine_diff_density_min -0.503
_refine_diff_density_rms 0.147
_refine_ls_extinction_method none
_refine_ls_goodness_of_fit_ref 1.062
_refine_ls_matrix_type full
_refine_ls_number_parameters 18
_refine_ls_number_reflns 310
_refine_ls_number_restraints 0
_refine_ls_restrained_S_all 1.062
_refine_ls_R_factor_all 0.0165
_refine_ls_R_factor_gt 0.0147
_refine_ls_shift/su_max 0.006
_refine_ls_shift/su_mean 0.001
_refine_ls_structure_factor_coef Fsqd
_refine_ls_weighting_details 'calc w=1/[\s^2^(Fo^2^)+(0.0207P)^2^+1.2548P] where P=(Fo^2^+2Fc^2^)/3'
_refine_ls_weighting_scheme calc
_refine_ls_wR_factor_gt 0.0336
_refine_ls_wR_factor_ref 0.0343
_reflns_number_gt 293
_reflns_number_total 310
_reflns_threshold_expression >2sigma(I)
_cod_data_source_file cm3020226_si_002.cif
_cod_data_source_block III
_cod_original_formula_sum 'As27.80 Cs6.36 Zn18.20'
_cod_database_code 4001691

loop_
_symmetry_equiv_pos_as_xyz
'x, y, z'
'-x, -y, z'
'-x, y, -z'
'x, -y, -z'
'z, x, y'
'z, -x, -y'
'-z, -x, y'
'-z, x, -y'
'y, z, x'
'-y, z, -x'
'y, -z, -x'
'-y, -z, x'
'y+1/2, x+1/2, -z+1/2'
'-y+1/2, -x+1/2, -z+1/2'
'y+1/2, -x+1/2, z+1/2'
'-y+1/2, x+1/2, z+1/2'
'x+1/2, z+1/2, -y+1/2'
'-x+1/2, z+1/2, y+1/2'
'-x+1/2, -z+1/2, -y+1/2'
'x+1/2, -z+1/2, y+1/2'
'z+1/2, y+1/2, -x+1/2'
'z+1/2, -y+1/2, x+1/2'
'-z+1/2, y+1/2, x+1/2'
'-z+1/2, -y+1/2, -x+1/2'
'-x, -y, -z'
'x, y, -z'
'x, -y, z'
'-x, y, z'
'-z, -x, -y'
'-z, x, y'
'z, x, -y'
'z, -x, y'
'-y, -z, -x'
'y, -z, x'
'-y, z, x'
'y, z, -x'
'-y-1/2, -x-1/2, z-1/2'
'y-1/2, x-1/2, z-1/2'
'-y-1/2, x-1/2, -z-1/2'
'y-1/2, -x-1/2, -z-1/2'
'-x-1/2, -z-1/2, y-1/2'
'x-1/2, -z-1/2, -y-1/2'
'x-1/2, z-1/2, y-1/2'
'-x-1/2, z-1/2, -y-1/2'
'-z-1/2, -y-1/2, x-1/2'
'-z-1/2, y-1/2, -x-1/2'
'z-1/2, -y-1/2, -x-1/2'
'z-1/2, y-1/2, x-1/2'

loop_
_atom_site_label
_atom_site_type_symbol
_atom_site_fract_x
_atom_site_fract_y
_atom_site_fract_z
_atom_site_U_iso_or_equiv
_atom_site_adp_type
_atom_site_occupancy
_atom_site_symmetry_multiplicity
_atom_site_calc_flag
_atom_site_refinement_flags
Cs1 Cs 0.0000 0.0000 0.0000 0.0105(12) Uani 0.179(3) 24 d SP
Cs2 Cs 0.2500 0.5000 0.0000 0.01861(14) Uani 1 8 d S
As1 As 0.2500 0.0000 0.5000 0.01222(18) Uani 0.50 8 d SP
Zn1 Zn 0.2500 0.0000 0.5000 0.01222(18) Uani 0.50 8 d SP
As2A As 0.18383(6) 0.18383(6) 0.18383(6) 0.0125(2) Uani 0.700(2) 3 d SP
Zn2A Zn 0.18383(6) 0.18383(6) 0.18383(6) 0.0125(2) Uani 0.1750(6) 3 d SP
As2B As 0.1528(4) 0.1528(4) 0.1528(4) 0.0125(2) Uani 0.100(2) 3 d SP
Zn2B Zn 0.1528(4) 0.1528(4) 0.1528(4) 0.01254(3) Uani 0.0250(6) 3 d SP
As3 As 0.0000 0.30894(3) 0.11943(4) 0.01398(12) Uani 0.50 2 d SP
Zn3 Zn 0.0000 0.30894(3) 0.11943(4) 0.01398(12) Uani 0.50 2 d SP

loop_
_atom_site_aniso_label
_atom_site_aniso_U_11
_atom_site_aniso_U_22
_atom_site_aniso_U_33
_atom_site_aniso_U_23
_atom_site_aniso_U_13
_atom_site_aniso_U_12
Cs1 0.0105(12) 0.0105(12) 0.0105(12) 0.000 0.000 0.000
Cs2 0.0131(2) 0.02138(17) 0.02138(17) 0.000 0.000 0.000
As1 0.0132(4) 0.0117(2) 0.0117(2) 0.000 0.000 0.000
Zn1 0.0132(4) 0.0117(2) 0.0117(2) 0.000 0.000 0.000
As2A 0.0125(2) 0.0125(2) 0.0125(2) -0.0002(2) -0.0002(2) -0.0002(2)
Zn2A 0.0125(2) 0.0125(2) 0.0125(2) -0.0002(2) -0.0002(2) -0.0002(2)
As2B 0.0125(2) 0.0125(2) 0.0125(2) -0.0002(2) -0.0002(2) -0.0002(2)
Zn2B 0.01254(3) 0.01254(3) 0.01254(3) -0.00016(4) -0.00016(4) -0.00016(4)
As3 0.0133(2) 0.0123(2) 0.0163(2) -0.00020(14) 0.000 0.000
Zn3 0.0133(2) 0.0123(2) 0.0163(2) -0.00020(14) 0.000 0.000

loop_
_atom_type_symbol
_atom_type_description
_atom_type_scat_dispersion_real
_atom_type_scat_dispersion_imag
_atom_type_scat_source
Zn Zn 0.2839 1.4301 'International Tables Vol C Tables 4.2.6.8 and 6.1.1.4'
As As 0.0499 2.0058 'International Tables Vol C Tables 4.2.6.8 and 6.1.1.4'
Cs Cs -0.3680 2.1192 'International Tables Vol C Tables 4.2.6.8 and 6.1.1.4'

loop_
_geom_angle_atom_site_label_1
_geom_angle_atom_site_label_2
_geom_angle_atom_site_label_3
_geom_angle
_geom_angle_site_symmetry_1
_geom_angle_site_symmetry_3
As2B Cs1 Zn2B 180.0(5) . 25
As2B Cs1 As2B 180.0(5) . 25
Zn2B Cs1 As2B 0.0(3) 25 25
As2B Cs1 Zn2B 109.5 . 4
Zn2B Cs1 Zn2B 70.5 25 4
As2B Cs1 Zn2B 70.5 25 4
As2B Cs1 Zn2B 70.5 . 27
Zn2B Cs1 Zn2B 109.5 25 27
As2B Cs1 Zn2B 109.5 25 27
Zn2B Cs1 Zn2B 70.5 4 27
As2B Cs1 Zn2B 70.5 . 26
Zn2B Cs1 Zn2B 109.5 25 26
As2B Cs1 Zn2B 109.5 25 26
Zn2B Cs1 Zn2B 70.5 4 26
Zn2B Cs1 Zn2B 109.5 27 26
As2B Cs1 As2B 109.5 . 4
Zn2B Cs1 As2B 70.5 25 4
As2B Cs1 As2B 70.5 25 4
Zn2B Cs1 As2B 0.0(3) 4 4
Zn2B Cs1 As2B 70.5 27 4
Zn2B Cs1 As2B 70.5 26 4
As2B Cs1 As2B 70.5 . 27
Zn2B Cs1 As2B 109.5 25 27
As2B Cs1 As2B 109.5 25 27
Zn2B Cs1 As2B 70.5 4 27
Zn2B Cs1 As2B 0.0(5) 27 27
Zn2B Cs1 As2B 109.5 26 27
As2B Cs1 As2B 70.5 4 27
As2B Cs1 As2B 70.5 . 26
Zn2B Cs1 As2B 109.5 25 26
As2B Cs1 As2B 109.5 25 26
Zn2B Cs1 As2B 70.5 4 26
Zn2B Cs1 As2B 109.5 27 26
Zn2B Cs1 As2B 0.0(5) 26 26
As2B Cs1 As2B 70.5 4 26
As2B Cs1 As2B 109.5 27 26
As2B Cs1 Zn2B 70.5 . 28
Zn2B Cs1 Zn2B 109.5 25 28
As2B Cs1 Zn2B 109.5 25 28
Zn2B Cs1 Zn2B 180.0(3) 4 28
Zn2B Cs1 Zn2B 109.5 27 28
Zn2B Cs1 Zn2B 109.5 26 28
As2B Cs1 Zn2B 180.0(3) 4 28
As2B Cs1 Zn2B 109.5 27 28
As2B Cs1 Zn2B 109.5 26 28
As2B Cs1 Zn2B 109.5 . 3
Zn2B Cs1 Zn2B 70.5 25 3
As2B Cs1 Zn2B 70.5 25 3
Zn2B Cs1 Zn2B 109.5 4 3
Zn2B Cs1 Zn2B 180.0(3) 27 3
Zn2B Cs1 Zn2B 70.5 26 3
As2B Cs1 Zn2B 109.5 4 3
As2B Cs1 Zn2B 180.0(3) 27 3
As2B Cs1 Zn2B 70.5 26 3
Zn2B Cs1 Zn2B 70.5 28 3
Zn3 Cs2 Zn3 162.689(12) 17 26
Zn3 Cs2 As3 0.000(15) 17 17
Zn3 Cs2 As3 162.689(12) 26 17
Zn3 Cs2 As3 162.689(12) 17 26
Zn3 Cs2 As3 0.000(12) 26 26
As3 Cs2 As3 162.689(12) 17 26
Zn3 Cs2 As3 123.489(5) 17 .
Zn3 Cs2 As3 41.571(12) 26 .
As3 Cs2 As3 123.489(5) 17 .
As3 Cs2 As3 41.571(12) 26 .
Zn3 Cs2 Zn3 41.571(12) 17 42_666
Zn3 Cs2 Zn3 123.489(5) 26 42_666
As3 Cs2 Zn3 41.571(12) 17 42_666
As3 Cs2 Zn3 123.489(5) 26 42_666
As3 Cs2 Zn3 98.561(9) . 42_666
Zn3 Cs2 As3 41.571(12) 17 42_666
Zn3 Cs2 As3 123.489(5) 26 42_666
As3 Cs2 As3 41.571(12) 17 42_666
As3 Cs2 As3 123.489(5) 26 42_666
As3 Cs2 As3 98.561(9) . 42_666
Zn3 Cs2 As3 0.000(15) 42_666 42_666
Zn3 Cs2 Zn3 123.489(5) 17 25_565
Zn3 Cs2 Zn3 69.180(10) 26 25_565
As3 Cs2 Zn3 123.489(5) 17 25_565
As3 Cs2 Zn3 69.180(10) 26 25_565
As3 Cs2 Zn3 84.056(9) . 25_565
Zn3 Cs2 Zn3 162.689(12) 42_666 25_565
As3 Cs2 Zn3 162.689(12) 42_666 25_565
Zn3 Cs2 As3 123.489(5) 17 25_565
Zn3 Cs2 As3 69.180(10) 26 25_565
As3 Cs2 As3 123.489(5) 17 25_565
As3 Cs2 As3 69.180(10) 26 25_565
As3 Cs2 As3 84.056(9) . 25_565
Zn3 Cs2 As3 162.689(12) 42_666 25_565
As3 Cs2 As3 162.689(12) 42_666 25_565
Zn3 Cs2 As3 0.0 25_565 25_565
Zn3 Cs2 Zn3 69.180(10) 17 18_554
Zn3 Cs2 Zn3 123.489(5) 26 18_554
As3 Cs2 Zn3 69.180(10) 17 18_554
As3 Cs2 Zn3 123.489(5) 26 18_554
As3 Cs2 Zn3 162.689(12) . 18_554
Zn3 Cs2 Zn3 84.056(9) 42_666 18_554
As3 Cs2 Zn3 84.056(9) 42_666 18_554
Zn3 Cs2 Zn3 98.561(9) 25_565 18_554
As3 Cs2 Zn3 98.561(9) 25_565 18_554
Zn3 Cs2 As3 69.180(10) 17 18_554
Zn3 Cs2 As3 123.489(5) 26 18_554
As3 Cs2 As3 69.180(10) 17 18_554
As3 Cs2 As3 123.489(5) 26 18_554
As3 Cs2 As3 162.689(12) . 18_554
Zn3 Cs2 As3 84.056(9) 42_666 18_554
As3 Cs2 As3 84.056(9) 42_666 18_554
Zn3 Cs2 As3 98.561(9) 25_565 18_554
As3 Cs2 As3 98.561(9) 25_565 18_554
Zn3 Cs2 As3 0.000(15) 18_554 18_554
Zn3 As1 Zn3 108.562(9) 45_666 5
Zn3 As1 As3 0.000(10) 45_666 45_666
Zn3 As1 As3 108.562(9) 5 45_666
Zn3 As1 As3 108.562(9) 45_666 5
Zn3 As1 As3 0.000(15) 5 5
As3 As1 As3 108.562(9) 45_666 5
Zn3 As1 Zn3 108.562(9) 45_666 6_556
Zn3 As1 Zn3 111.305(18) 5 6_556
As3 As1 Zn3 108.562(9) 45_666 6_556
As3 As1 Zn3 111.305(18) 5 6_556
Zn3 As1 As3 108.562(9) 45_666 6_556
Zn3 As1 As3 111.305(18) 5 6_556
As3 As1 As3 108.562(9) 45_666 6_556
As3 As1 As3 111.305(18) 5 6_556
Zn3 As1 As3 0.000(15) 6_556 6_556
Zn3 As1 Zn3 111.305(18) 45_666 46_656
Zn3 As1 Zn3 108.562(9) 5 46_656
As3 As1 Zn3 111.305(18) 45_666 46_656
As3 As1 Zn3 108.562(9) 5 46_656
Zn3 As1 Zn3 108.562(9) 6_556 46_656
As3 As1 Zn3 108.562(9) 6_556 46_656
Zn3 As1 As3 111.305(18) 45_666 46_656
Zn3 As1 As3 108.562(9) 5 46_656
As3 As1 As3 111.305(18) 45_666 46_656
As3 As1 As3 108.562(9) 5 46_656
Zn3 As1 As3 108.562(9) 6_556 46_656
As3 As1 As3 108.562(9) 6_556 46_656
Zn3 As1 As3 0.000(10) 46_656 46_656
Zn3 As1 Cs2 66.487(6) 45_666 33_656
Zn3 As1 Cs2 169.347(9) 5 33_656
As3 As1 Cs2 66.487(6) 45_666 33_656
As3 As1 Cs2 169.347(9) 5 33_656
Zn3 As1 Cs2 79.347(9) 6_556 33_656
As3 As1 Cs2 79.347(9) 6_556 33_656
Zn3 As1 Cs2 66.487(6) 46_656 33_656
As3 As1 Cs2 66.487(6) 46_656 33_656
Zn3 As1 Cs2 169.347(9) 45_666 29_556
Zn3 As1 Cs2 66.487(6) 5 29_556
As3 As1 Cs2 169.347(9) 45_666 29_556
As3 As1 Cs2 66.487(6) 5 29_556
Zn3 As1 Cs2 66.487(6) 6_556 29_556
As3 As1 Cs2 66.487(6) 6_556 29_556
Zn3 As1 Cs2 79.347(9) 46_656 29_556
As3 As1 Cs2 79.347(9) 46_656 29_556
Cs2 As1 Cs2 120.0 33_656 29_556
Zn3 As1 Cs2 66.487(6) 45_666 9
Zn3 As1 Cs2 79.347(9) 5 9
As3 As1 Cs2 66.487(6) 45_666 9
As3 As1 Cs2 79.347(9) 5 9
Zn3 As1 Cs2 169.347(9) 6_556 9
As3 As1 Cs2 169.347(9) 6_556 9
Zn3 As1 Cs2 66.487(6) 46_656 9
As3 As1 Cs2 66.487(6) 46_656 9
Cs2 As1 Cs2 90.0 33_656 9
Cs2 As1 Cs2 120.0 29_556 9
Zn3 As1 Cs2 79.347(9) 45_666 5
Zn3 As1 Cs2 66.487(6) 5 5
As3 As1 Cs2 79.347(9) 45_666 5
As3 As1 Cs2 66.487(6) 5 5
Zn3 As1 Cs2 66.487(6) 6_556 5
As3 As1 Cs2 66.487(6) 6_556 5
Zn3 As1 Cs2 169.347(9) 46_656 5
As3 As1 Cs2 169.347(9) 46_656 5
Cs2 As1 Cs2 120.0 33_656 5
Cs2 As1 Cs2 90.0 29_556 5
Cs2 As1 Cs2 120.0 9 5
As2B As2A Zn2A 180.0(10) . 14
As2B As2A As2A 180.0(10) . 14
Zn2A As2A As2A 0.00(5) 14 14
As2B As2A As3 72.12(3) . .
Zn2A As2A As3 107.88(3) 14 .
As2A As2A As3 107.88(3) 14 .
As2B As2A Zn3 72.12(3) . 9
Zn2A As2A Zn3 107.88(3) 14 9
As2A As2A Zn3 107.88(3) 14 9
As3 As2A Zn3 111.01(3) . 9
As2B As2A Zn3 72.12(3) . 5
Zn2A As2A Zn3 107.88(3) 14 5
As2A As2A Zn3 107.88(3) 14 5
As3 As2A Zn3 111.01(3) . 5
Zn3 As2A Zn3 111.01(3) 9 5
As2B As2A As3 72.12(3) . 9
Zn2A As2A As3 107.88(3) 14 9
As2A As2A As3 107.88(3) 14 9
As3 As2A As3 111.01(3) . 9
Zn3 As2A As3 0.00(2) 9 9
Zn3 As2A As3 111.01(3) 5 9
As2B As2A As3 72.12(3) . 5
Zn2A As2A As3 107.88(3) 14 5
As2A As2A As3 107.88(3) 14 5
As3 As2A As3 111.01(3) . 5
Zn3 As2A As3 111.01(3) 9 5
Zn3 As2A As3 0.000(17) 5 5
As3 As2A As3 111.01(3) 9 5
As2B As2A Cs1 0.0(10) . .
Zn2A As2A Cs1 180.00(8) 14 .
As2A As2A Cs1 180.00(8) 14 .
As3 As2A Cs1 72.12(3) . .
Zn3 As2A Cs1 72.12(3) 9 .
Zn3 As2A Cs1 72.12(3) 5 .
As3 As2A Cs1 72.12(3) 9 .
As3 As2A Cs1 72.12(3) 5 .
As2B As2A Cs2 107.960(15) . 5
Zn2A As2A Cs2 72.040(16) 14 5
As2A As2A Cs2 72.040(16) 14 5
As3 As2A Cs2 75.384(9) . 5
Zn3 As2A Cs2 172.902(8) 9 5
Zn3 As2A Cs2 62.875(9) 5 5
As3 As2A Cs2 172.902(8) 9 5
As3 As2A Cs2 62.875(9) 5 5
Cs1 As2A Cs2 107.960(16) . 5
As2A As2B As3 94.5(2) . .
As2A As2B Zn3 94.5(2) . 5
As3 As2B Zn3 119.39(5) . 5
As2A As2B As3 94.5(2) . 5
As3 As2B As3 119.39(5) . 5
Zn3 As2B As3 0.000(19) 5 5
As2A As2B Zn3 94.5(2) . 9
As3 As2B Zn3 119.39(5) . 9
Zn3 As2B Zn3 119.39(5) 5 9
As3 As2B Zn3 119.39(5) 5 9
As2A As2B As3 94.5(2) . 9
As3 As2B As3 119.39(5) . 9
Zn3 As2B As3 119.39(5) 5 9
As3 As2B As3 119.39(5) 5 9
Zn3 As2B As3 0.00(2) 9 9
As2A As2B Cs1 180.0(13) . .
As3 As2B Cs1 85.5(2) . .
Zn3 As2B Cs1 85.5(2) 5 .
As3 As2B Cs1 85.5(2) 5 .
Zn3 As2B Cs1 85.5(2) 9 .
As3 As2B Cs1 85.5(2) 9 .
As2A As2B Cs2 64.53(10) . 5
As3 As2B Cs2 71.86(7) . 5
Zn3 As2B Cs2 59.09(7) 5 5
As3 As2B Cs2 59.09(7) 5 5
Zn3 As2B Cs2 157.8(3) 9 5
As3 As2B Cs2 157.8(3) 9 5
Cs1 As2B Cs2 115.47(10) . 5
As2A As2B Cs2 64.53(10) . 9
As3 As2B Cs2 157.8(3) . 9
Zn3 As2B Cs2 71.86(7) 5 9
As3 As2B Cs2 71.86(7) 5 9
Zn3 As2B Cs2 59.09(7) 9 9
As3 As2B Cs2 59.09(7) 9 9
Cs1 As2B Cs2 115.47(10) . 9
Cs2 As2B Cs2 102.86(12) 5 9
As2A As2B Cs2 64.53(10) . .
As3 As2B Cs2 59.09(7) . .
Zn3 As2B Cs2 157.8(3) 5 .
As3 As2B Cs2 157.8(3) 5 .
Zn3 As2B Cs2 71.86(7) 9 .
As3 As2B Cs2 71.86(7) 9 .
Cs1 As2B Cs2 115.47(10) . .
Cs2 As2B Cs2 102.86(12) 5 .
Cs2 As2B Cs2 102.86(12) 9 .
Zn2B As3 As2B 0.000(4) 28 28
Zn2B As3 As2B 87.5(3) 28 .
As2B As3 As2B 87.5(3) 28 .
Zn2B As3 Zn1 119.89(19) 28 9
As2B As3 Zn1 119.89(19) 28 9
As2B As3 Zn1 119.89(19) . 9
Zn2B As3 As1 119.89(19) 28 9
As2B As3 As1 119.89(19) 28 9
As2B As3 As1 119.89(19) . 9
Zn1 As3 As1 0.0 9 9
Zn2B As3 As2A 97.19(14) 28 .
As2B As3 As2A 97.19(14) 28 .
As2B As3 As2A 13.39(18) . .
Zn1 As3 As2A 106.81(3) 9 .
As1 As3 As2A 106.81(3) 9 .
Zn2B As3 Zn2A 13.39(18) 28 28
As2B As3 Zn2A 13.39(18) 28 28
As2B As3 Zn2A 97.19(14) . 28
Zn1 As3 Zn2A 106.81(3) 9 28
As1 As3 Zn2A 106.81(3) 9 28
As2A As3 Zn2A 105.14(3) . 28
Zn2B As3 As2A 13.39(18) 28 28
As2B As3 As2A 13.39(18) 28 28
As2B As3 As2A 97.19(14) . 28
Zn1 As3 As2A 106.81(3) 9 28
As1 As3 As2A 106.81(3) 9 28
As2A As3 As2A 105.14(3) . 28
Zn2A As3 As2A 0.000(7) 28 28
Zn2B As3 Zn3 98.68(11) 28 26
As2B As3 Zn3 98.68(11) 28 26
As2B As3 Zn3 98.68(11) . 26
Zn1 As3 Zn3 124.347(9) 9 26
As1 As3 Zn3 124.347(9) 9 26
As2A As3 Zn3 106.151(16) . 26
Zn2A As3 Zn3 106.151(16) 28 26
As2A As3 Zn3 106.151(16) 28 26
Zn2B As3 As3 98.68(11) 28 26
As2B As3 As3 98.68(11) 28 26
As2B As3 As3 98.68(11) . 26
Zn1 As3 As3 124.347(9) 9 26
As1 As3 As3 124.347(9) 9 26
As2A As3 As3 106.151(16) . 26
Zn2A As3 As3 106.151(16) 28 26
As2A As3 As3 106.151(16) 28 26
Zn3 As3 As3 0.0 26 26

loop_
_geom_bond_atom_site_label_1
_geom_bond_atom_site_label_2
_geom_bond_distance
_geom_bond_site_symmetry_2
Cs1 As2B 2.851(8) .
Cs1 Zn2B 2.851(8) 25
Cs1 As2B 2.851(8) 25
Cs1 Zn2B 2.851(8) 4
Cs1 Zn2B 2.851(8) 27
Cs1 Zn2B 2.851(8) 26
Cs1 As2B 2.851(8) 4
Cs1 As2B 2.851(8) 27
Cs1 As2B 2.851(8) 26
Cs1 Zn2B 2.851(8) 28
Cs1 Zn2B 2.851(8) 3
Cs2 Zn3 3.6257(4) 17
Cs2 Zn3 3.6257(4) 26
Cs2 As3 3.6257(4) 17
Cs2 As3 3.6257(4) 26
Cs2 As3 3.6257(4) .
Cs2 Zn3 3.6257(4) 42_666
Cs2 As3 3.6257(4) 42_666
Cs2 Zn3 3.6257(4) 25_565
Cs2 As3 3.6257(4) 25_565
Cs2 Zn3 3.6257(4) 18_554
Cs2 As3 3.6257(4) 18_554
As1 Zn3 2.4930(4) 45_666
As1 Zn3 2.4930(4) 5
As1 As3 2.4930(4) 45_666
As1 As3 2.4930(4) 5
As1 Zn3 2.4930(4) 6_556
As1 As3 2.4930(4) 6_556
As1 Zn3 2.4930(4) 46_656
As1 As3 2.4930(4) 46_656
As1 Cs2 3.8089(3) 33_656
As1 Cs2 3.8089(3) 29_556
As1 Cs2 3.8089(3) 9
As1 Cs2 3.8089(3) 5
As2A As2B 0.579(7) .
As2A Zn2A 2.469(2) 14
As2A As2A 2.469(2) 14
As2A As3 2.4940(5) .
As2A Zn3 2.4940(5) 9
As2A Zn3 2.4940(5) 5
As2A As3 2.4940(5) 9
As2A As3 2.4940(5) 5
As2A Cs2 4.0040(5) 5
As2B As3 2.3808(7) .
As2B Zn3 2.3808(7) 5
As2B As3 2.3808(7) 5
As2B Zn3 2.3808(7) 9
As2B As3 2.3808(7) 9
As2B Cs2 4.219(4) 5
As2B Cs2 4.219(4) 9
As3 Zn2B 2.3808(7) 28
As3 As2B 2.3808(7) 28
As3 Zn1 2.4930(4) 9
As3 As1 2.4930(4) 9
As3 Zn2A 2.4940(5) 28
As3 As2A 2.4940(5) 28
As3 Zn3 2.5734(8) 26
As3 As3 2.5734(8) 26
